data_7240646
loop_
_publ_author_name
'Urbanovsk\'y, Peter'
'Kotek, Jan'
'C\'isa\<rov\'a, Ivana'
'Hermann, Petr'

_publ_section_title
;
 Selective and clean synthesis of aminoalkyl-H-phosphinic acids from
 hypophosphorous acid by phospha-Mannich reaction
;
_journal_issue 36
_journal_name_full 'RSC Advances'
_journal_page_first 21329
_journal_page_last 21349
_journal_paper_doi 10.1039/D0RA03075A
_journal_volume 10
_journal_year 2020
_chemical_formula_moiety 'C6 H12 N O4 P, 0.25(H2 O)'
_chemical_formula_sum 'C6 H12.5 N O4.25 P'
_chemical_formula_weight 197.64
_space_group_crystal_system monoclinic
_space_group_IT_number 14
_space_group_name_Hall '-P 2yn'
_space_group_name_H-M_alt 'P 1 21/n 1'
_atom_sites_solution_hydrogens mixed
_atom_sites_solution_primary direct
_atom_sites_solution_secondary difmap
_audit_creation_method SHELXL-2014/7
_audit_update_record
;
2020-02-19 deposited with the CCDC.	2020-05-15 downloaded from the CCDC.
;
_cell_angle_alpha 90
_cell_angle_beta 103.684(3)
_cell_angle_gamma 90
_cell_formula_units_Z 4
_cell_length_a 5.5885(3)
_cell_length_b 19.1273(12)
_cell_length_c 8.3332(5)
_cell_measurement_reflns_used 5336
_cell_measurement_temperature 120(2)
_cell_measurement_theta_max 72.0191
_cell_measurement_theta_min 4.6236
_cell_volume 865.48(9)
_computing_cell_refinement 'SAINT V8.38A (Bruker AXS Inc., 2017)'
_computing_data_collection 'Bruker Instrument Service V6.2.9'
_computing_data_reduction 'SAINT V8.38A (Bruker AXS Inc., 2017)'
_computing_structure_refinement 'SHELXL-2014/7 (Sheldrick, 2014)'
_computing_structure_solution 'SHELXT 2014/5 (Sheldrick, 2014)'
_diffrn_ambient_temperature 120(2)
_diffrn_detector_area_resol_mean 10.4167
_diffrn_measured_fraction_theta_full 0.996
_diffrn_measured_fraction_theta_max 0.993
_diffrn_measurement_device_type 'Bruker D8 VENTURE Kappa Duo PHOTON 100 CMOS'
_diffrn_measurement_method '\f and \w scans'
_diffrn_radiation_monochromator 'Quazar Mo multilayer optic'
_diffrn_radiation_type CuK\a
_diffrn_radiation_wavelength 1.54178
_diffrn_reflns_av_R_equivalents 0.0408
_diffrn_reflns_av_unetI/netI 0.0361
_diffrn_reflns_Laue_measured_fraction_full 0.996
_diffrn_reflns_Laue_measured_fraction_max 0.993
_diffrn_reflns_limit_h_max 6
_diffrn_reflns_limit_h_min -6
_diffrn_reflns_limit_k_max 23
_diffrn_reflns_limit_k_min -23
_diffrn_reflns_limit_l_max 10
_diffrn_reflns_limit_l_min -10
_diffrn_reflns_number 6469
_diffrn_reflns_point_group_measured_fraction_full 0.996
_diffrn_reflns_point_group_measured_fraction_max 0.993
_diffrn_reflns_theta_full 67.679
_diffrn_reflns_theta_max 72.086
_diffrn_reflns_theta_min 4.623
_diffrn_source 'I\mS micro-focus sealed tube'
_exptl_absorpt_coefficient_mu 2.723
_exptl_absorpt_correction_T_max 0.73
_exptl_absorpt_correction_T_min 0.45
_exptl_absorpt_correction_type multi-scan
_exptl_absorpt_process_details
;
SADABS-2016/2 - Bruker AXS area detector scaling and absorption correction
;
_exptl_crystal_colour colourless
_exptl_crystal_density_diffrn 1.517
_exptl_crystal_description bar
_exptl_crystal_F_000 418
_exptl_crystal_size_max 0.718
_exptl_crystal_size_mid 0.249
_exptl_crystal_size_min 0.124
_refine_diff_density_max 0.440
_refine_diff_density_min -0.439
_refine_diff_density_rms 0.067
_refine_ls_extinction_method none
_refine_ls_goodness_of_fit_ref 1.121
_refine_ls_hydrogen_treatment mixed
_refine_ls_matrix_type full
_refine_ls_number_parameters 125
_refine_ls_number_reflns 1684
_refine_ls_number_restraints 0
_refine_ls_restrained_S_all 1.121
_refine_ls_R_factor_all 0.0467
_refine_ls_R_factor_gt 0.0431
_refine_ls_shift/su_max 0.000
_refine_ls_shift/su_mean 0.000
_refine_ls_structure_factor_coef Fsqd
_refine_ls_weighting_details 'w=1/[\s^2^(Fo^2^)+(0.0264P)^2^+1.5989P] where P=(Fo^2^+2Fc^2^)/3'
_refine_ls_weighting_scheme calc
_refine_ls_wR_factor_gt 0.1067
_refine_ls_wR_factor_ref 0.1089
_reflns_Friedel_coverage 0.000
_reflns_number_gt 1545
_reflns_number_total 1684
_reflns_threshold_expression 'I > 2\s(I)'
_cod_data_source_file d0ra03075a3.cif
_cod_data_source_block prolinpin
_cod_depositor_comments
;
The following automatic conversions were performed:

data item '_exptl_absorpt_correction_type' value 'Multi-Scan' was
changed to 'multi-scan' in accordance with the
/home/data/users/saulius/crontab/automatic-downloads/rss-feeds/RSC/lib/dictionaries/cif_core.dic
dictionary named 'cif_core.dic' version 2.4.2 last updated on
2011-04-26.

Automatic conversion script
Id: cif_fix_values 7556 2019-12-06 15:28:31Z antanas 

 Adding full bibliography for 7240636--7240653.cif.
;
_cod_original_sg_symbol_H-M 'P 21/n'
_cod_original_formula_sum 'C6 H12.50 N O4.25 P'
_cod_database_code 7240646
_shelx_shelxl_version_number 2014/7
_shelx_space_group_comment
;
The symmetry employed for this shelxl refinement is uniquely defined
by the following loop, which should always be used as a source of
symmetry information in preference to the above space-group names.
They are only intended as comments.
;
_shelx_estimated_absorpt_t_min 0.245
_shelx_estimated_absorpt_t_max 0.729

loop_
_space_group_symop_operation_xyz
'x, y, z'
'-x+1/2, y+1/2, -z+1/2'
'-x, -y, -z'
'x-1/2, -y-1/2, z-1/2'

loop_
_atom_site_label
_atom_site_type_symbol
_atom_site_fract_x
_atom_site_fract_y
_atom_site_fract_z
_atom_site_U_iso_or_equiv
_atom_site_adp_type
_atom_site_occupancy
_atom_site_site_symmetry_order
_atom_site_calc_flag
_atom_site_refinement_flags_posn
_atom_site_refinement_flags_adp
_atom_site_refinement_flags_occupancy
_atom_site_disorder_assembly
_atom_site_disorder_group
P1 P 0.59394(11) 0.19623(3) 0.34388(7) 0.0162(2) Uani 1 1 d . . . . .
H1 H 0.362(5) 0.2028(15) 0.299(4) 0.024(7) Uiso 1 1 d . . . . .
O11 O 0.6773(3) 0.21069(9) 0.5245(2) 0.0205(4) Uani 1 1 d . . . . .
O12 O 0.6670(3) 0.12723(9) 0.2803(2) 0.0243(4) Uani 1 1 d . . . . .
C2 C 0.7093(4) 0.26314(13) 0.2243(3) 0.0165(5) Uani 1 1 d . . . . .
H21 H 0.8907 0.2655 0.2636 0.020 Uiso 1 1 calc R U . . .
H22 H 0.6717 0.2484 0.1072 0.020 Uiso 1 1 calc R U . . .
N3 N 0.6069(4) 0.33454(11) 0.2334(2) 0.0164(4) Uani 1 1 d . . . . .
H31 H 0.440(6) 0.3297(16) 0.198(4) 0.027(8) Uiso 1 1 d . . . . .
C4 C 0.6680(4) 0.36763(13) 0.4038(3) 0.0179(5) Uani 1 1 d . . . . .
H41 H 0.8103 0.3426 0.4765 0.021 Uiso 1 1 calc R U . . .
C41 C 0.4449(4) 0.36299(13) 0.4775(3) 0.0180(5) Uani 1 1 d . . . . .
O411 O 0.4920(3) 0.38625(10) 0.6284(2) 0.0228(4) Uani 1 1 d . . . . .
H411 H 0.348(9) 0.380(3) 0.689(6) 0.080(15) Uiso 1 1 d . . . . .
O412 O 0.2472(3) 0.34036(10) 0.3992(2) 0.0232(4) Uani 1 1 d . . . . .
C5 C 0.7417(5) 0.44347(14) 0.3760(3) 0.0257(6) Uani 1 1 d . . . . .
H51 H 0.6661 0.4765 0.4410 0.031 Uiso 1 1 calc R U . . .
H52 H 0.9228 0.4492 0.4079 0.031 Uiso 1 1 calc R U . . .
C6 C 0.6435(6) 0.45559(15) 0.1919(4) 0.0331(7) Uani 1 1 d . . . . .
H61 H 0.4661 0.4674 0.1655 0.040 Uiso 1 1 calc R U . . .
H62 H 0.7350 0.4935 0.1516 0.040 Uiso 1 1 calc R U . . .
C7 C 0.6876(5) 0.38590(14) 0.1187(3) 0.0232(5) Uani 1 1 d . . . . .
H71 H 0.8636 0.3796 0.1192 0.028 Uiso 1 1 calc R U . . .
H72 H 0.5872 0.3810 0.0042 0.028 Uiso 1 1 calc R U . . .
O1W O 0.363(3) 0.0210(9) 0.3271(19) 0.093(4) Uiso 0.25 1 d . . P . .
H11W H 0.4449 0.0632 0.3374 0.111 Uiso 0.25 1 d R U P . .
H12W H 0.3559 -0.0002 0.2459 0.111 Uiso 0.25 1 d R U P . .

loop_
_atom_site_aniso_label
_atom_site_aniso_U_11
_atom_site_aniso_U_22
_atom_site_aniso_U_33
_atom_site_aniso_U_23
_atom_site_aniso_U_13
_atom_site_aniso_U_12
P1 0.0119(3) 0.0232(3) 0.0130(3) 0.0003(2) 0.0021(2) -0.0005(2)
O11 0.0160(8) 0.0320(10) 0.0128(8) 0.0003(7) 0.0020(6) 0.0016(7)
O12 0.0261(9) 0.0236(9) 0.0259(10) 0.0005(7) 0.0115(8) -0.0002(7)
C2 0.0129(11) 0.0233(12) 0.0126(10) -0.0016(9) 0.0019(8) -0.0001(9)
N3 0.0111(10) 0.0234(11) 0.0134(9) 0.0007(8) 0.0003(7) -0.0004(8)
C4 0.0108(11) 0.0243(13) 0.0164(11) -0.0031(9) -0.0008(9) -0.0006(9)
C41 0.0143(11) 0.0204(12) 0.0183(12) 0.0017(9) 0.0020(9) 0.0028(9)
O411 0.0204(9) 0.0307(10) 0.0169(9) -0.0047(7) 0.0035(7) -0.0024(7)
O412 0.0127(8) 0.0365(11) 0.0195(9) -0.0016(7) 0.0023(7) -0.0021(7)
C5 0.0257(13) 0.0254(13) 0.0278(14) -0.0045(11) 0.0099(11) -0.0056(10)
C6 0.0384(16) 0.0276(15) 0.0329(16) 0.0050(12) 0.0076(13) -0.0006(12)
C7 0.0239(13) 0.0286(14) 0.0169(12) 0.0046(10) 0.0046(10) -0.0049(10)

loop_
_atom_type_symbol
_atom_type_description
_atom_type_scat_dispersion_real
_atom_type_scat_dispersion_imag
_atom_type_scat_source
C C 0.0181 0.0091 'International Tables Vol C Tables 4.2.6.8 and 6.1.1.4'
H H 0.0000 0.0000 'International Tables Vol C Tables 4.2.6.8 and 6.1.1.4'
N N 0.0311 0.0180 'International Tables Vol C Tables 4.2.6.8 and 6.1.1.4'
O O 0.0492 0.0322 'International Tables Vol C Tables 4.2.6.8 and 6.1.1.4'
P P 0.2955 0.4335 'International Tables Vol C Tables 4.2.6.8 and 6.1.1.4'

loop_
_geom_angle_atom_site_label_1
_geom_angle_atom_site_label_2
_geom_angle_atom_site_label_3
_geom_angle
_geom_angle_site_symmetry_1
_geom_angle_site_symmetry_3
_geom_angle_publ_flag
O11 P1 O12 117.97(10) . . ?
O11 P1 C2 110.68(10) . . ?
O12 P1 C2 105.09(10) . . ?
O11 P1 H1 109.5(13) . . ?
O12 P1 H1 108.9(13) . . ?
C2 P1 H1 103.7(13) . . ?
N3 C2 P1 115.12(16) . . ?
N3 C2 H21 108.5 . . ?
P1 C2 H21 108.5 . . ?
N3 C2 H22 108.5 . . ?
P1 C2 H22 108.5 . . ?
H21 C2 H22 107.5 . . ?
C2 N3 C7 112.83(19) . . ?
C2 N3 C4 115.19(18) . . ?
C7 N3 C4 106.61(18) . . ?
C2 N3 H31 105(2) . . ?
C7 N3 H31 107.4(19) . . ?
C4 N3 H31 109.2(19) . . ?
C41 C4 N3 109.27(18) . . ?
C41 C4 C5 113.0(2) . . ?
N3 C4 C5 105.15(19) . . ?
C41 C4 H41 109.8 . . ?
N3 C4 H41 109.8 . . ?
C5 C4 H41 109.8 . . ?
O412 C41 O411 126.0(2) . . ?
O412 C41 C4 122.0(2) . . ?
O411 C41 C4 111.9(2) . . ?
C41 O411 H411 115(3) . . ?
C6 C5 C4 104.5(2) . . ?
C6 C5 H51 110.9 . . ?
C4 C5 H51 110.9 . . ?
C6 C5 H52 110.9 . . ?
C4 C5 H52 110.9 . . ?
H51 C5 H52 108.9 . . ?
C7 C6 C5 102.6(2) . . ?
C7 C6 H61 111.2 . . ?
C5 C6 H61 111.2 . . ?
C7 C6 H62 111.2 . . ?
C5 C6 H62 111.2 . . ?
H61 C6 H62 109.2 . . ?
C6 C7 N3 102.5(2) . . ?
C6 C7 H71 111.3 . . ?
N3 C7 H71 111.3 . . ?
C6 C7 H72 111.3 . . ?
N3 C7 H72 111.3 . . ?
H71 C7 H72 109.2 . . ?
H11W O1W H12W 117.0 . . ?

loop_
_geom_bond_atom_site_label_1
_geom_bond_atom_site_label_2
_geom_bond_distance
_geom_bond_site_symmetry_2
_geom_bond_publ_flag
P1 O11 1.4923(17) . ?
P1 O12 1.5137(19) . ?
P1 C2 1.830(2) . ?
P1 H1 1.27(3) . ?
C2 N3 1.490(3) . ?
C2 H21 0.9900 . ?
C2 H22 0.9900 . ?
N3 C7 1.512(3) . ?
N3 C4 1.518(3) . ?
N3 H31 0.92(3) . ?
C4 C41 1.517(3) . ?
C4 C5 1.540(4) . ?
C4 H41 1.0000 . ?
C41 O412 1.222(3) . ?
C41 O411 1.301(3) . ?
O411 H411 1.06(5) . ?
C5 C6 1.520(4) . ?
C5 H51 0.9900 . ?
C5 H52 0.9900 . ?
C6 C7 1.510(4) . ?
C6 H61 0.9900 . ?
C6 H62 0.9900 . ?
C7 H71 0.9900 . ?
C7 H72 0.9900 . ?
O1W H11W 0.9219 . ?
O1W H12W 0.7825 . ?
